data_1547821
loop_
_publ_author_name
'Samineni, Ramesh'
'Madapa, Jaipal'
'Pabbaraja, Srihari'
'Mehta, Goverdhan'

_publ_section_title
;
 Stitching Oxindoles and Ynones in a Domino Process: Access to
 Spirooxindoles and Application to a Short Synthesis of Spindomycin B.
;
_journal_issue 22
_journal_name_full 'Organic letters'
_journal_page_first 6152
_journal_page_last 6155
_journal_paper_doi 10.1021/acs.orglett.7b03030
_journal_volume 19
_journal_year 2017
_chemical_formula_moiety 'C18 H17 N O3'
_chemical_formula_sum 'C18 H17 N O3'
_chemical_formula_weight 295.32
_space_group_crystal_system monoclinic
_space_group_IT_number 15
_space_group_name_Hall '-C 2yc'
_space_group_name_H-M_alt 'C 1 2/c 1'
_symmetry_space_group_name_Hall '-C 2yc'
_symmetry_space_group_name_H-M 'C 1 2/c 1'
_atom_sites_solution_hydrogens mixed
_audit_creation_method SHELXL-2014/7
_cell_angle_alpha 90
_cell_angle_beta 102.204(7)
_cell_angle_gamma 90
_cell_formula_units_Z 8
_cell_length_a 16.581(3)
_cell_length_b 10.7796(19)
_cell_length_c 17.250(3)
_cell_measurement_reflns_used 6239
_cell_measurement_temperature 298(2)
_cell_measurement_theta_max 26.27
_cell_measurement_theta_min 2.44
_cell_volume 3013.5(9)
_computing_cell_refinement 'Bruker SAINT'
_computing_data_collection 'Bruker APEX2'
_computing_data_reduction 'Bruker SAINT'
_computing_structure_refinement 'SHELXL-2014/7 (Sheldrick, 2014)'
_computing_structure_solution 'SHELXS-97 (Sheldrick 2008)'
_diffrn_ambient_temperature 298(2)
_diffrn_measured_fraction_theta_full 0.984
_diffrn_measured_fraction_theta_max 0.979
_diffrn_measurement_device_type 'Bruker APEX-II CCD'
_diffrn_measurement_method '\f and \w scans'
_diffrn_radiation_type MoK\a
_diffrn_radiation_wavelength 0.71073
_diffrn_reflns_av_R_equivalents 0.0533
_diffrn_reflns_av_unetI/netI 0.0438
_diffrn_reflns_Laue_measured_fraction_full 0.984
_diffrn_reflns_Laue_measured_fraction_max 0.979
_diffrn_reflns_limit_h_max 20
_diffrn_reflns_limit_h_min -20
_diffrn_reflns_limit_k_max 13
_diffrn_reflns_limit_k_min -11
_diffrn_reflns_limit_l_max 21
_diffrn_reflns_limit_l_min -21
_diffrn_reflns_number 15384
_diffrn_reflns_point_group_measured_fraction_full 0.984
_diffrn_reflns_point_group_measured_fraction_max 0.979
_diffrn_reflns_theta_full 25.242
_diffrn_reflns_theta_max 26.568
_diffrn_reflns_theta_min 2.269
_exptl_absorpt_coefficient_mu 0.089
_exptl_absorpt_correction_T_max 0.9859
_exptl_absorpt_correction_T_min 0.9807
_exptl_absorpt_correction_type multi-scan
_exptl_absorpt_process_details sadabs
_exptl_crystal_colour colourless
_exptl_crystal_density_diffrn 1.302
_exptl_crystal_description Block
_exptl_crystal_F_000 1248
_exptl_crystal_size_max 0.220
_exptl_crystal_size_mid 0.180
_exptl_crystal_size_min 0.160
_refine_diff_density_max 0.330
_refine_diff_density_min -0.280
_refine_diff_density_rms 0.066
_refine_ls_extinction_method none
_refine_ls_goodness_of_fit_ref 1.065
_refine_ls_hydrogen_treatment mixed
_refine_ls_matrix_type full
_refine_ls_number_parameters 205
_refine_ls_number_reflns 3076
_refine_ls_number_restraints 0
_refine_ls_restrained_S_all 1.065
_refine_ls_R_factor_all 0.1131
_refine_ls_R_factor_gt 0.0872
_refine_ls_shift/su_max 0.000
_refine_ls_shift/su_mean 0.000
_refine_ls_structure_factor_coef Fsqd
_refine_ls_weighting_details 'w=1/[\s^2^(Fo^2^)+(0.0592P)^2^+18.7408P] where P=(Fo^2^+2Fc^2^)/3'
_refine_ls_weighting_scheme calc
_refine_ls_wR_factor_gt 0.2361
_refine_ls_wR_factor_ref 0.2519
_reflns_Friedel_coverage 0.000
_reflns_number_gt 2262
_reflns_number_total 3076
_reflns_threshold_expression 'I > 2\s(I)'
_cod_data_source_file ol7b03030_si_003.cif
_cod_data_source_block shelx
_cod_depositor_comments 'Adding full bibliography for 1547820--1547821.cif.'
_cod_original_cell_volume 3013.6(9)
_cod_database_code 1547821
_shelx_shelxl_version_number 2014/7
_shelx_space_group_comment
;
The symmetry employed for this shelxl refinement is uniquely defined
by the following loop, which should always be used as a source of
symmetry information in preference to the above space-group names.
They are only intended as comments.
;
_shelx_estimated_absorpt_t_min 0.981
_shelx_estimated_absorpt_t_max 0.986

loop_
_space_group_symop_operation_xyz
'x, y, z'
'-x, y, -z+1/2'
'x+1/2, y+1/2, z'
'-x+1/2, y+1/2, -z+1/2'
'-x, -y, -z'
'x, -y, z-1/2'
'-x+1/2, -y+1/2, -z'
'x+1/2, -y+1/2, z-1/2'

loop_
_atom_site_label
_atom_site_type_symbol
_atom_site_fract_x
_atom_site_fract_y
_atom_site_fract_z
_atom_site_U_iso_or_equiv
_atom_site_adp_type
_atom_site_occupancy
_atom_site_site_symmetry_order
_atom_site_calc_flag
_atom_site_refinement_flags_posn
_atom_site_refinement_flags_adp
O001 O 0.90133(19) 0.4643(4) 0.6454(2) 0.0571(9) Uani 1 1 d . .
O002 O 0.93210(17) 0.4218(4) 0.80329(18) 0.0627(10) Uani 1 1 d . .
O003 O 0.7051(2) 0.1342(3) 0.62921(19) 0.0612(9) Uani 1 1 d . .
N004 N 0.5849(2) 0.2450(3) 0.5922(2) 0.0485(9) Uani 1 1 d . .
C005 C 0.7974(2) 0.3503(4) 0.8023(2) 0.0357(8) Uani 1 1 d . .
C006 C 0.7222(2) 0.3277(3) 0.7593(2) 0.0339(8) Uani 1 1 d . .
C007 C 0.6967(2) 0.3508(4) 0.6734(2) 0.0341(8) Uani 1 1 d . .
C008 C 0.6193(2) 0.4304(4) 0.6547(2) 0.0384(9) Uani 1 1 d . .
C009 C 0.8617(2) 0.3996(4) 0.7656(2) 0.0394(9) Uani 1 1 d . .
C00A C 0.7646(2) 0.4015(4) 0.6359(2) 0.0389(9) Uani 1 1 d . .
C00B C 0.8401(2) 0.4198(4) 0.6801(2) 0.0383(9) Uani 1 1 d . .
C00C C 0.5566(2) 0.3641(4) 0.6070(2) 0.0428(9) Uani 1 1 d . .
C00D C 0.8049(3) 0.3225(4) 0.8883(2) 0.0465(10) Uani 1 1 d . .
H00A H 0.8202 0.3959 0.9205 0.056 Uiso 1 1 calc R U
H00B H 0.8453 0.2578 0.9059 0.056 Uiso 1 1 calc R U
C00E C 0.6648(3) 0.2281(4) 0.6299(2) 0.0438(9) Uani 1 1 d . .
C00F C 0.6667(3) 0.2763(4) 0.8095(2) 0.0480(10) Uani 1 1 d . .
H00C H 0.6500 0.1921 0.7938 0.058 Uiso 1 1 calc R U
H00D H 0.6177 0.3272 0.8056 0.058 Uiso 1 1 calc R U
C00G C 0.6053(3) 0.5469(4) 0.6794(3) 0.0484(10) Uani 1 1 d . .
H00G H 0.6472 0.5915 0.7122 0.058 Uiso 1 1 calc R U
C00H C 0.7446(3) 0.4261(5) 0.5487(2) 0.0575(12) Uani 1 1 d . .
H00E H 0.7935 0.4527 0.5320 0.086 Uiso 1 1 calc R U
H00F H 0.7033 0.4899 0.5371 0.086 Uiso 1 1 calc R U
H00H H 0.7240 0.3516 0.5209 0.086 Uiso 1 1 calc R U
C00I C 0.4792(3) 0.4142(5) 0.5816(3) 0.0588(13) Uani 1 1 d . .
H00I H 0.4373 0.3698 0.5489 0.071 Uiso 1 1 calc R U
C00J C 0.5268(3) 0.5978(5) 0.6545(3) 0.0604(13) Uani 1 1 d . .
H00J H 0.5159 0.6771 0.6708 0.073 Uiso 1 1 calc R U
C00K C 0.4659(3) 0.5323(6) 0.6064(3) 0.0642(14) Uani 1 1 d . .
H00K H 0.4141 0.5682 0.5899 0.077 Uiso 1 1 calc R U
C00L C 0.5353(3) 0.1497(5) 0.5448(3) 0.0730(16) Uani 1 1 d . .
H00L H 0.5669 0.0747 0.5471 0.109 Uiso 1 1 calc R U
H00M H 0.5195 0.1771 0.4908 0.109 Uiso 1 1 calc R U
H00N H 0.4867 0.1343 0.5654 0.109 Uiso 1 1 calc R U
C00M C 0.7185(3) 0.2792(7) 0.8920(3) 0.0796(19) Uani 1 1 d . .
H00O H 0.7209 0.1971 0.9154 0.095 Uiso 1 1 calc R U
H00P H 0.6943 0.3355 0.9247 0.095 Uiso 1 1 calc R U
H1 H 0.941(4) 0.454(7) 0.682(4) 0.10(2) Uiso 1 1 d . .

loop_
_atom_site_aniso_label
_atom_site_aniso_U_11
_atom_site_aniso_U_22
_atom_site_aniso_U_33
_atom_site_aniso_U_23
_atom_site_aniso_U_13
_atom_site_aniso_U_12
O001 0.0356(16) 0.084(3) 0.0534(19) 0.0165(17) 0.0139(14) -0.0057(16)
O002 0.0313(15) 0.098(3) 0.0562(19) -0.0001(18) 0.0037(13) -0.0080(16)
O003 0.075(2) 0.0449(18) 0.062(2) -0.0071(15) 0.0121(17) 0.0034(16)
N004 0.0458(19) 0.049(2) 0.048(2) -0.0093(16) 0.0037(15) -0.0154(16)
C005 0.0348(19) 0.039(2) 0.0329(18) 0.0004(16) 0.0062(15) 0.0037(16)
C006 0.0347(18) 0.0342(19) 0.0340(18) -0.0009(15) 0.0096(14) -0.0011(15)
C007 0.0311(18) 0.037(2) 0.0332(18) 0.0000(15) 0.0047(14) -0.0030(15)
C008 0.0346(19) 0.042(2) 0.038(2) 0.0063(16) 0.0063(15) -0.0028(16)
C009 0.0278(18) 0.047(2) 0.043(2) -0.0012(17) 0.0065(15) 0.0000(16)
C00A 0.039(2) 0.043(2) 0.035(2) 0.0012(16) 0.0087(15) -0.0001(17)
C00B 0.0300(18) 0.044(2) 0.044(2) 0.0042(17) 0.0132(15) -0.0008(16)
C00C 0.036(2) 0.056(3) 0.036(2) 0.0044(18) 0.0081(16) -0.0079(18)
C00D 0.049(2) 0.054(3) 0.034(2) -0.0011(18) 0.0032(17) 0.008(2)
C00E 0.050(2) 0.046(2) 0.036(2) -0.0024(17) 0.0093(17) -0.0053(19)
C00F 0.049(2) 0.058(3) 0.038(2) 0.0033(19) 0.0135(18) -0.009(2)
C00G 0.046(2) 0.047(2) 0.052(2) 0.0032(19) 0.0104(19) -0.0014(19)
C00H 0.055(3) 0.077(3) 0.040(2) 0.010(2) 0.0085(19) -0.008(2)
C00I 0.039(2) 0.084(4) 0.050(3) 0.006(2) 0.0018(19) -0.013(2)
C00J 0.057(3) 0.059(3) 0.067(3) 0.009(2) 0.018(2) 0.011(2)
C00K 0.043(2) 0.085(4) 0.066(3) 0.019(3) 0.013(2) 0.013(3)
C00L 0.073(3) 0.071(4) 0.067(3) -0.016(3) -0.003(3) -0.029(3)
C00M 0.058(3) 0.141(6) 0.040(2) 0.024(3) 0.011(2) -0.010(3)

loop_
_atom_type_symbol
_atom_type_description
_atom_type_scat_dispersion_real
_atom_type_scat_dispersion_imag
_atom_type_scat_source
C C 0.0033 0.0016 'International Tables Vol C Tables 4.2.6.8 and 6.1.1.4'
H H 0.0000 0.0000 'International Tables Vol C Tables 4.2.6.8 and 6.1.1.4'
N N 0.0061 0.0033 'International Tables Vol C Tables 4.2.6.8 and 6.1.1.4'
O O 0.0106 0.0060 'International Tables Vol C Tables 4.2.6.8 and 6.1.1.4'

loop_
_geom_angle_atom_site_label_1
_geom_angle_atom_site_label_2
_geom_angle_atom_site_label_3
_geom_angle
C00B O001 H1 99(5)
C00E N004 C00C 111.3(3)
C00E N004 C00L 123.5(4)
C00C N004 C00L 125.2(4)
C006 C005 C009 120.9(3)
C006 C005 C00D 112.8(3)
C009 C005 C00D 126.4(3)
C005 C006 C007 124.3(3)
C005 C006 C00F 111.4(3)
C007 C006 C00F 124.3(3)
C006 C007 C00A 114.2(3)
C006 C007 C008 111.0(3)
C00A C007 C008 112.0(3)
C006 C007 C00E 109.7(3)
C00A C007 C00E 108.0(3)
C008 C007 C00E 101.1(3)
C00G C008 C00C 120.5(4)
C00G C008 C007 130.2(4)
C00C C008 C007 109.2(4)
O002 C009 C005 122.8(4)
O002 C009 C00B 120.5(3)
C005 C009 C00B 116.7(3)
C00B C00A C00H 122.1(4)
C00B C00A C007 120.0(3)
C00H C00A C007 117.9(3)
C00A C00B O001 119.6(4)
C00A C00B C009 123.8(3)
O001 C00B C009 116.6(3)
C00I C00C C008 121.3(4)
C00I C00C N004 128.6(4)
C008 C00C N004 110.1(3)
C005 C00D C00M 102.8(3)
C005 C00D H00A 111.2
C00M C00D H00A 111.2
C005 C00D H00B 111.2
C00M C00D H00B 111.2
H00A C00D H00B 109.1
O003 C00E N004 126.1(4)
O003 C00E C007 125.5(4)
N004 C00E C007 108.3(4)
C006 C00F C00M 104.0(3)
C006 C00F H00C 111.0
C00M C00F H00C 111.0
C006 C00F H00D 111.0
C00M C00F H00D 111.0
H00C C00F H00D 109.0
C008 C00G C00J 118.4(4)
C008 C00G H00G 120.8
C00J C00G H00G 120.8
C00A C00H H00E 109.5
C00A C00H H00F 109.5
H00E C00H H00F 109.5
C00A C00H H00H 109.5
H00E C00H H00H 109.5
H00F C00H H00H 109.5
C00K C00I C00C 117.7(4)
C00K C00I H00I 121.2
C00C C00I H00I 121.2
C00K C00J C00G 120.6(5)
C00K C00J H00J 119.7
C00G C00J H00J 119.7
C00J C00K C00I 121.5(5)
C00J C00K H00K 119.2
C00I C00K H00K 119.2
N004 C00L H00L 109.5
N004 C00L H00M 109.5
H00L C00L H00M 109.5
N004 C00L H00N 109.5
H00L C00L H00N 109.5
H00M C00L H00N 109.5
C00F C00M C00D 108.8(4)
C00F C00M H00O 109.9
C00D C00M H00O 109.9
C00F C00M H00P 109.9
C00D C00M H00P 109.9
H00O C00M H00P 108.3

loop_
_geom_bond_atom_site_label_1
_geom_bond_atom_site_label_2
_geom_bond_distance
O001 C00B 1.370(4)
O001 H1 0.82(6)
O002 C009 1.234(4)
O003 C00E 1.215(5)
N004 C00E 1.360(5)
N004 C00C 1.408(6)
N004 C00L 1.454(5)
C005 C006 1.332(5)
C005 C009 1.450(5)
C005 C00D 1.494(5)
C006 C007 1.474(5)
C006 C00F 1.497(5)
C007 C00A 1.515(5)
C007 C008 1.521(5)
C007 C00E 1.557(5)
C008 C00G 1.362(6)
C008 C00C 1.381(5)
C009 C00B 1.459(5)
C00A C00B 1.336(5)
C00A C00H 1.494(5)
C00C C00I 1.377(6)
C00D C00M 1.521(6)
C00D H00A 0.9700
C00D H00B 0.9700
C00F C00M 1.499(6)
C00F H00C 0.9700
C00F H00D 0.9700
C00G C00J 1.395(6)
C00G H00G 0.9300
C00H H00E 0.9600
C00H H00F 0.9600
C00H H00H 0.9600
C00I C00K 1.375(8)
C00I H00I 0.9300
C00J C00K 1.360(7)
C00J H00J 0.9300
C00K H00K 0.9300
C00L H00L 0.9600
C00L H00M 0.9600
C00L H00N 0.9600
C00M H00O 0.9700
C00M H00P 0.9700
